data_7027261
loop_
_publ_author_name
'Pettinari, Claudio'
'Marchetti, Fabio'
'Cingolani, Augusto'
'Leonesi, Dante'
'Troyanov, Sergei'
'Drozdov, Andrei'

_publ_section_title
;
 New co-ordination compounds derived from barium(II) and the anionic
 4-tert-butylacetyl-3-methyl-1-phenylpyrazol-5-onate ligand (Q&#x2212;).
 Crystal and molecular structure of [Ba2Q4(H2O)4], [Ba2Q4(Him)4],
 [BaQ2(tetraglyme)]
 (tetraglyme&#x2005;=&#x2005;2,5,8,11,14-pentaoxapentadecane) and
 [BaQ2(phen)2]
;
_journal_issue 10
_journal_name_full 'Journal of the Chemical Society, Dalton Transactions'
_journal_page_first 1555
_journal_paper_doi 10.1039/a900463g
_journal_year 1999
_chemical_formula_sum 'C66 H86 Ba2 Cl6 N8 O12'
_chemical_formula_weight 1670.81
_chemical_name_systematic
; 
 ? 
;
_space_group_IT_number 14
_symmetry_cell_setting monoclinic
_symmetry_space_group_name_Hall '-P 2ybc'
_symmetry_space_group_name_H-M 'P 1 21/c 1'
_atom_sites_solution_hydrogens geom
_atom_sites_solution_primary direct
_atom_sites_solution_secondary difmap
_audit_creation_method SHELXL-97
_cell_angle_alpha 90.00
_cell_angle_beta 108.34(3)
_cell_angle_gamma 90.00
_cell_formula_units_Z 2
_cell_length_a 14.067(3)
_cell_length_b 18.070(4)
_cell_length_c 15.153(3)
_cell_measurement_reflns_used 5000
_cell_measurement_temperature 130(2)
_cell_measurement_theta_max 22
_cell_measurement_theta_min 5
_cell_volume 3656.1(15)
_computing_structure_refinement 'SHELXL-97 (Sheldrick, 1997)'
_computing_structure_solution 'SHELXS-97 (Sheldrick, 1990)'
_diffrn_ambient_temperature 130(2)
_diffrn_measured_fraction_theta_full 0.963
_diffrn_measured_fraction_theta_max 0.963
_diffrn_radiation_monochromator graphite
_diffrn_radiation_source 'fine-focus sealed tube'
_diffrn_radiation_type MoK\a
_diffrn_radiation_wavelength 0.71073
_diffrn_reflns_av_R_equivalents 0.0753
_diffrn_reflns_av_sigmaI/netI 0.0498
_diffrn_reflns_limit_h_max 16
_diffrn_reflns_limit_h_min -16
_diffrn_reflns_limit_k_max 21
_diffrn_reflns_limit_k_min -21
_diffrn_reflns_limit_l_max 18
_diffrn_reflns_limit_l_min -17
_diffrn_reflns_number 23947
_diffrn_reflns_theta_full 25.03
_diffrn_reflns_theta_max 25.03
_diffrn_reflns_theta_min 2.25
_exptl_absorpt_coefficient_mu 1.353
_exptl_absorpt_correction_type none
_exptl_crystal_colour colourless
_exptl_crystal_density_diffrn 1.518
_exptl_crystal_density_method 'not measured'
_exptl_crystal_F_000 1696
_exptl_crystal_size_max 0.4
_exptl_crystal_size_mid 0.3
_exptl_crystal_size_min 0.3
_refine_diff_density_max 1.295
_refine_diff_density_min -0.980
_refine_diff_density_rms 0.123
_refine_ls_extinction_method none
_refine_ls_goodness_of_fit_ref 1.087
_refine_ls_hydrogen_treatment mixed
_refine_ls_matrix_type full
_refine_ls_number_parameters 444
_refine_ls_number_reflns 6440
_refine_ls_number_restraints 0
_refine_ls_restrained_S_all 1.087
_refine_ls_R_factor_all 0.0635
_refine_ls_R_factor_gt 0.0519
_refine_ls_shift/su_max 0.054
_refine_ls_shift/su_mean 0.001
_refine_ls_structure_factor_coef Fsqd
_refine_ls_weighting_details 'w=1/[\s^2^(Fo^2^)+(0.0468P)^2^+12.5491P] where P=(Fo^2^+2Fc^2^)/3'
_refine_ls_weighting_scheme calc
_refine_ls_wR_factor_gt 0.1091
_refine_ls_wR_factor_ref 0.1131
_reflns_number_gt 5443
_reflns_number_total 6440
_reflns_threshold_expression >2sigma(I)
_cod_data_source_file 900463gsup1.cif
_cod_data_source_block compound_1
_cod_depositor_comments
;
The following automatic conversions were performed:

'_symmetry_cell_setting' value 'Monoclinic' changed to 'monoclinic'
according to /home/saulius/struct/CIF-dictionaries/cif_core.dic
dictionary named 'cif_core.dic' version 2.4.2 from 2011-04-26.

Automatic conversion script
Id: cif_fix_values 1891 2012-01-12 08:04:46Z andrius 

The following automatic conversions were performed:

'_refine_ls_weighting_scheme' value 'calc
w=1/[\s^2^(Fo^2^)+(0.0468P)^2^+12.5491P] where P=(Fo^2^+2Fc^2^)/3'
was changed to 'calc'. New tag '_refine_ls_weighting_details' was
created. The value of the new tag was set to
'w=1/[\s^2^(Fo^2^)+(0.0468P)^2^+12.5491P] where P=(Fo^2^+2Fc^2^)/3'.

Automatic conversion script
Id: cif_fix_values 3143 2015-03-26 13:38:13Z robertas 
;
_cod_original_cell_volume 3656.1(13)
_cod_original_sg_symbol_H-M P2(1)/c
_cod_database_code 7027261

loop_
_symmetry_equiv_pos_as_xyz
'x, y, z'
'-x, y+1/2, -z+1/2'
'-x, -y, -z'
'x, -y-1/2, z-1/2'

loop_
_atom_site_label
_atom_site_type_symbol
_atom_site_fract_x
_atom_site_fract_y
_atom_site_fract_z
_atom_site_U_iso_or_equiv
_atom_site_adp_type
_atom_site_occupancy
_atom_site_calc_flag
_atom_site_refinement_flags
Ba Ba 0.49259(2) 0.052824(13) 0.112650(18) 0.01709(10) Uani 1 d .
O1 O 0.5219(2) 0.09970(16) -0.0545(2) 0.0190(7) Uani 1 d .
O2 O 0.3479(2) 0.02411(17) -0.0608(2) 0.0218(7) Uani 1 d .
O3 O 0.5916(2) -0.01049(16) 0.2663(2) 0.0205(7) Uani 1 d .
O4 O 0.3774(2) -0.00269(18) 0.2028(2) 0.0248(7) Uani 1 d .
O5 O 0.4024(3) 0.17911(19) 0.1443(3) 0.0274(8) Uani 1 d .
H1 H 0.402(4) 0.187(3) 0.198(5) 0.033 Uiso 1 d .
H2 H 0.400(4) 0.221(3) 0.110(4) 0.033 Uiso 1 d .
O6 O 0.6849(3) 0.1220(2) 0.1086(3) 0.0345(9) Uani 1 d .
H3 H 0.760(5) 0.141(3) 0.128(4) 0.041 Uiso 1 d .
H4 H 0.692(5) 0.069(4) 0.091(5) 0.041 Uiso 1 d .
N1 N 0.4762(3) 0.20841(19) -0.1415(3) 0.0166(8) Uani 1 d .
N2 N 0.3894(3) 0.2466(2) -0.1901(3) 0.0195(8) Uani 1 d .
N3 N 0.6357(3) -0.1127(2) 0.3652(3) 0.0188(8) Uani 1 d .
N4 N 0.5872(3) -0.1672(2) 0.4019(3) 0.0213(8) Uani 1 d .
C1 C 0.4558(3) 0.1435(2) -0.1034(3) 0.0168(9) Uani 1 d .
C2 C 0.3490(3) 0.1396(2) -0.1299(3) 0.0175(9) Uani 1 d .
C3 C 0.2983(3) 0.0769(2) -0.1090(3) 0.0192(9) Uani 1 d .
C4 C 0.3141(4) 0.2058(2) -0.1847(3) 0.0197(9) Uani 1 d .
C5 C 0.2113(4) 0.2334(3) -0.2339(4) 0.0272(11) Uani 1 d .
H5A H 0.1756 0.2420 -0.1888 0.041 Uiso 1 calc R
H5B H 0.1751 0.1965 -0.2795 0.041 Uiso 1 calc R
H5C H 0.2156 0.2798 -0.2659 0.041 Uiso 1 calc R
C6 C 0.5714(4) 0.2411(2) -0.1307(3) 0.0206(9) Uani 1 d .
C7 C 0.5780(4) 0.3183(3) -0.1365(3) 0.0263(11) Uani 1 d .
H7 H 0.5199 0.3481 -0.1469 0.032 Uiso 1 calc R
C8 C 0.6697(4) 0.3503(3) -0.1268(4) 0.0346(13) Uani 1 d .
H8 H 0.6747 0.4026 -0.1307 0.042 Uiso 1 calc R
C9 C 0.7542(4) 0.3073(3) -0.1114(4) 0.0387(13) Uani 1 d .
H9 H 0.8171 0.3298 -0.1046 0.046 Uiso 1 calc R
C10 C 0.7472(4) 0.2307(3) -0.1057(4) 0.0338(12) Uani 1 d .
H10 H 0.8057 0.2012 -0.0948 0.041 Uiso 1 calc R
C11 C 0.6563(4) 0.1972(3) -0.1157(3) 0.0231(10) Uani 1 d .
H11 H 0.6517 0.1449 -0.1125 0.028 Uiso 1 calc R
C12 C 0.1867(4) 0.0686(3) -0.1427(3) 0.0228(10) Uani 1 d .
H12A H 0.1701 0.0200 -0.1739 0.027 Uiso 1 calc R
H12B H 0.1584 0.1073 -0.1900 0.027 Uiso 1 calc R
C13 C 0.1349(4) 0.0741(3) -0.0667(4) 0.0315(12) Uani 1 d .
C14 C 0.0227(4) 0.0696(4) -0.1152(5) 0.0450(15) Uani 1 d .
H14A H 0.0020 0.1098 -0.1606 0.067 Uiso 1 calc R
H14B H -0.0126 0.0742 -0.0690 0.067 Uiso 1 calc R
H14C H 0.0063 0.0219 -0.1471 0.067 Uiso 1 calc R
C15 C 0.1604(5) 0.1490(4) -0.0180(6) 0.058(2) Uani 1 d .
H15A H 0.1344 0.1888 -0.0631 0.087 Uiso 1 calc R
H15B H 0.2332 0.1538 0.0087 0.087 Uiso 1 calc R
H15C H 0.1298 0.1523 0.0317 0.087 Uiso 1 calc R
C16 C 0.1650(5) 0.0113(4) 0.0033(5) 0.0523(18) Uani 1 d .
H16A H 0.2367 0.0149 0.0375 0.078 Uiso 1 calc R
H16B H 0.1512 -0.0362 -0.0294 0.078 Uiso 1 calc R
H16C H 0.1266 0.0147 0.0470 0.078 Uiso 1 calc R
C17 C 0.5667(3) -0.0643(2) 0.3081(3) 0.0167(9) Uani 1 d .
C18 C 0.4702(4) -0.0888(2) 0.3090(3) 0.0193(9) Uani 1 d .
C19 C 0.3804(4) -0.0511(2) 0.2621(3) 0.0193(9) Uani 1 d .
C20 C 0.4920(3) -0.1522(2) 0.3703(3) 0.0195(10) Uani 1 d .
C21 C 0.4211(4) -0.2055(3) 0.3941(4) 0.0301(12) Uani 1 d .
H21A H 0.3795 -0.2298 0.3373 0.045 Uiso 1 calc R
H21B H 0.3781 -0.1783 0.4228 0.045 Uiso 1 calc R
H21C H 0.4596 -0.2428 0.4377 0.045 Uiso 1 calc R
C22 C 0.7409(4) -0.1093(3) 0.3967(3) 0.0228(10) Uani 1 d .
C23 C 0.7929(4) -0.0548(3) 0.3636(3) 0.0243(10) Uani 1 d .
H23 H 0.7572 -0.0190 0.3197 0.029 Uiso 1 calc R
C24 C 0.8963(4) -0.0541(3) 0.3958(4) 0.0309(11) Uani 1 d .
H24 H 0.9315 -0.0171 0.3741 0.037 Uiso 1 calc R
C25 C 0.9495(4) -0.1059(3) 0.4588(4) 0.0381(13) Uani 1 d .
H25 H 1.0207 -0.1052 0.4799 0.046 Uiso 1 calc R
C26 C 0.8975(4) -0.1591(3) 0.4909(4) 0.0381(13) Uani 1 d .
H26 H 0.9338 -0.1948 0.5346 0.046 Uiso 1 calc R
C27 C 0.7948(4) -0.1614(3) 0.4609(4) 0.0301(11) Uani 1 d .
H27 H 0.7605 -0.1983 0.4837 0.036 Uiso 1 calc R
C28 C 0.2849(4) -0.0653(2) 0.2855(3) 0.0221(10) Uani 1 d .
H28A H 0.2884 -0.1152 0.3133 0.026 Uiso 1 calc R
H28B H 0.2275 -0.0647 0.2274 0.026 Uiso 1 calc R
C29 C 0.2663(4) -0.0071(3) 0.3541(4) 0.0255(10) Uani 1 d .
C30 C 0.2402(5) 0.0684(3) 0.3066(5) 0.0429(15) Uani 1 d .
H30A H 0.1823 0.0632 0.2504 0.064 Uiso 1 calc R
H30B H 0.2976 0.0870 0.2897 0.064 Uiso 1 calc R
H30C H 0.2241 0.1033 0.3493 0.064 Uiso 1 calc R
C31 C 0.3587(4) 0.0004(3) 0.4398(4) 0.0378(13) Uani 1 d .
H31A H 0.4140 0.0215 0.4216 0.057 Uiso 1 calc R
H31B H 0.3782 -0.0484 0.4678 0.057 Uiso 1 calc R
H31C H 0.3433 0.0331 0.4852 0.057 Uiso 1 calc R
C32 C 0.1781(4) -0.0343(3) 0.3838(4) 0.0350(12) Uani 1 d .
H32A H 0.1199 -0.0424 0.3286 0.052 Uiso 1 calc R
H32B H 0.1616 0.0030 0.4237 0.052 Uiso 1 calc R
H32C H 0.1962 -0.0808 0.4182 0.052 Uiso 1 calc R
Cl1 Cl 0.97179(17) 0.18478(16) 0.10326(15) 0.0822(7) Uani 1 d .
Cl2 Cl 0.95964(19) 0.12578(14) 0.27248(17) 0.0821(7) Uani 1 d .
Cl3 Cl 0.8989(2) 0.27459(12) 0.2232(3) 0.1263(14) Uani 1 d .
C33 C 0.9033(5) 0.1862(3) 0.1829(5) 0.0447(15) Uani 1 d .
H33 H 0.8334 0.1689 0.1506 0.054 Uiso 1 calc R

loop_
_atom_site_aniso_label
_atom_site_aniso_U_11
_atom_site_aniso_U_22
_atom_site_aniso_U_33
_atom_site_aniso_U_23
_atom_site_aniso_U_13
_atom_site_aniso_U_12
Ba 0.02466(16) 0.01276(14) 0.01602(15) 0.00137(10) 0.00951(10) 0.00092(11)
O1 0.0221(17) 0.0151(15) 0.0209(17) 0.0040(13) 0.0082(14) 0.0000(12)
O2 0.0275(18) 0.0145(15) 0.0251(18) 0.0034(13) 0.0108(15) -0.0002(13)
O3 0.0277(18) 0.0152(15) 0.0189(17) 0.0039(13) 0.0080(14) -0.0021(12)
O4 0.0268(18) 0.0292(18) 0.0213(18) 0.0066(14) 0.0119(15) 0.0040(14)
O5 0.044(2) 0.0178(17) 0.0235(19) -0.0011(15) 0.0145(17) 0.0029(15)
O6 0.033(2) 0.027(2) 0.039(2) -0.0050(17) 0.0067(18) -0.0028(16)
N1 0.0210(19) 0.0141(18) 0.0152(18) 0.0025(14) 0.0064(15) -0.0005(14)
N2 0.026(2) 0.0128(17) 0.019(2) 0.0019(15) 0.0063(16) 0.0024(15)
N3 0.025(2) 0.0156(18) 0.0176(19) 0.0021(15) 0.0085(16) 0.0011(15)
N4 0.029(2) 0.0174(19) 0.019(2) 0.0023(15) 0.0092(17) -0.0011(16)
C1 0.028(2) 0.011(2) 0.012(2) -0.0018(16) 0.0065(18) 0.0004(17)
C2 0.024(2) 0.012(2) 0.017(2) 0.0001(16) 0.0077(19) 0.0026(17)
C3 0.024(2) 0.018(2) 0.019(2) -0.0038(18) 0.0105(19) -0.0007(18)
C4 0.028(3) 0.012(2) 0.021(2) -0.0003(17) 0.011(2) 0.0008(17)
C5 0.029(3) 0.020(2) 0.030(3) 0.002(2) 0.006(2) 0.0039(19)
C6 0.029(3) 0.018(2) 0.015(2) -0.0021(18) 0.0078(19) -0.0064(18)
C7 0.031(3) 0.021(2) 0.024(3) 0.0017(19) 0.005(2) -0.005(2)
C8 0.044(3) 0.025(3) 0.032(3) 0.001(2) 0.008(3) -0.016(2)
C9 0.031(3) 0.039(3) 0.045(3) 0.004(3) 0.010(3) -0.018(2)
C10 0.029(3) 0.041(3) 0.033(3) 0.000(2) 0.012(2) -0.004(2)
C11 0.030(3) 0.019(2) 0.022(2) -0.0014(18) 0.011(2) -0.0042(19)
C12 0.027(3) 0.020(2) 0.022(2) -0.0014(18) 0.008(2) -0.0029(18)
C13 0.027(3) 0.038(3) 0.034(3) -0.008(2) 0.017(2) -0.011(2)
C14 0.023(3) 0.062(4) 0.054(4) 0.001(3) 0.017(3) -0.010(3)
C15 0.046(4) 0.072(5) 0.074(5) -0.044(4) 0.045(4) -0.023(3)
C16 0.044(4) 0.084(5) 0.036(4) 0.015(3) 0.022(3) -0.007(3)
C17 0.025(2) 0.014(2) 0.012(2) -0.0065(16) 0.0055(18) -0.0006(17)
C18 0.030(3) 0.014(2) 0.016(2) -0.0013(17) 0.011(2) -0.0025(18)
C19 0.028(2) 0.018(2) 0.013(2) -0.0042(18) 0.0085(18) -0.0029(18)
C20 0.026(3) 0.018(2) 0.016(2) 0.0006(17) 0.009(2) 0.0007(18)
C21 0.038(3) 0.020(2) 0.037(3) 0.010(2) 0.018(2) -0.002(2)
C22 0.029(3) 0.021(2) 0.020(2) -0.0052(18) 0.008(2) 0.0035(19)
C23 0.027(2) 0.023(2) 0.024(2) -0.001(2) 0.008(2) 0.0021(19)
C24 0.032(3) 0.031(3) 0.030(3) -0.005(2) 0.011(2) -0.003(2)
C25 0.026(3) 0.040(3) 0.042(3) -0.002(3) 0.001(2) 0.004(2)
C26 0.032(3) 0.034(3) 0.039(3) 0.006(2) -0.001(2) 0.009(2)
C27 0.034(3) 0.022(2) 0.031(3) 0.005(2) 0.006(2) 0.003(2)
C28 0.026(3) 0.021(2) 0.021(2) -0.0010(18) 0.010(2) -0.0038(18)
C29 0.029(3) 0.026(2) 0.026(3) -0.001(2) 0.015(2) 0.001(2)
C30 0.052(4) 0.033(3) 0.053(4) 0.006(3) 0.030(3) 0.014(3)
C31 0.036(3) 0.050(3) 0.028(3) -0.017(3) 0.012(2) 0.000(3)
C32 0.032(3) 0.043(3) 0.036(3) 0.000(2) 0.019(2) 0.000(2)
Cl1 0.0690(15) 0.129(2) 0.0543(12) -0.0065(12) 0.0284(11) -0.0108(12)
Cl2 0.0862(16) 0.0924(16) 0.0705(14) 0.0297(12) 0.0287(12) 0.0275(12)
Cl3 0.133(2) 0.0391(11) 0.245(4) -0.0331(16) 0.114(3) -0.0031(12)
C33 0.030(3) 0.042(3) 0.060(4) -0.004(3) 0.011(3) -0.004(2)

loop_
_atom_type_symbol
_atom_type_description
_atom_type_scat_dispersion_real
_atom_type_scat_dispersion_imag
_atom_type_scat_source
C C 0.0033 0.0016 'International Tables Vol C Tables 4.2.6.8 and 6.1.1.4'
H H 0.0000 0.0000 'International Tables Vol C Tables 4.2.6.8 and 6.1.1.4'
N N 0.0061 0.0033 'International Tables Vol C Tables 4.2.6.8 and 6.1.1.4'
O O 0.0106 0.0060 'International Tables Vol C Tables 4.2.6.8 and 6.1.1.4'
Cl Cl 0.1484 0.1585 'International Tables Vol C Tables 4.2.6.8 and 6.1.1.4'
Ba Ba -0.3244 2.2819 'International Tables Vol C Tables 4.2.6.8 and 6.1.1.4'

loop_
_geom_angle_atom_site_label_1
_geom_angle_atom_site_label_2
_geom_angle_atom_site_label_3
_geom_angle
_geom_angle_site_symmetry_1
_geom_angle_site_symmetry_3
O3 Ba O4 66.82(10) . .
O3 Ba O5 111.21(11) . .
O4 Ba O5 80.25(11) . .
O3 Ba O2 141.94(9) . .
O4 Ba O2 91.82(10) . .
O5 Ba O2 94.52(10) . .
O3 Ba O1 139.05(9) . .
O4 Ba O1 150.48(10) . .
O5 Ba O1 96.56(10) . .
O2 Ba O1 59.00(9) . .
O3 Ba O1 79.48(9) . 3_655
O4 Ba O1 78.33(10) . 3_655
O5 Ba O1 149.63(10) . 3_655
O2 Ba O1 65.06(9) . 3_655
O1 Ba O1 91.66(8) . 3_655
O3 Ba O2 77.97(10) . 3_655
O4 Ba O2 127.21(9) . 3_655
O5 Ba O2 151.27(10) . 3_655
O2 Ba O2 92.94(9) . 3_655
O1 Ba O2 64.14(9) . 3_655
O1 Ba O2 56.90(8) 3_655 3_655
O3 Ba O6 88.24(11) . .
O4 Ba O6 151.49(11) . .
O5 Ba O6 97.32(11) . .
O2 Ba O6 116.68(10) . .
O1 Ba O6 57.92(10) . .
O1 Ba O6 111.71(10) 3_655 .
O2 Ba O6 54.83(10) 3_655 .
O3 Ba Ba 113.83(7) . 3_655
O4 Ba Ba 118.12(8) . 3_655
O5 Ba Ba 134.96(8) . 3_655
O2 Ba Ba 47.82(7) . 3_655
O1 Ba Ba 46.44(6) . 3_655
O1 Ba Ba 45.22(6) 3_655 3_655
O2 Ba Ba 45.12(7) 3_655 3_655
O6 Ba Ba 83.75(8) . 3_655
C1 O1 Ba 115.1(3) . .
C1 O1 Ba 116.8(3) . 3_655
Ba O1 Ba 88.34(8) . 3_655
C3 O2 Ba 120.2(3) . .
C3 O2 Ba 121.8(3) . 3_655
Ba O2 Ba 87.06(9) . 3_655
C17 O3 Ba 129.5(3) . .
C19 O4 Ba 139.2(3) . .
C1 N1 N2 112.3(4) . .
C1 N1 C6 128.1(4) . .
N2 N1 C6 119.4(4) . .
C4 N2 N1 106.2(4) . .
C17 N3 C22 129.7(4) . .
C17 N3 N4 110.9(4) . .
C22 N3 N4 119.0(4) . .
C20 N4 N3 106.3(4) . .
O1 C1 N1 124.4(4) . .
O1 C1 C2 130.3(4) . .
N1 C1 C2 105.3(4) . .
C3 C2 C1 122.1(4) . .
C3 C2 C4 132.8(4) . .
C1 C2 C4 104.9(4) . .
O2 C3 C2 120.1(4) . .
O2 C3 C12 116.7(4) . .
C2 C3 C12 123.2(4) . .
N2 C4 C2 111.4(4) . .
N2 C4 C5 117.1(4) . .
C2 C4 C5 131.6(4) . .
C11 C6 C7 120.5(4) . .
C11 C6 N1 120.7(4) . .
C7 C6 N1 118.8(4) . .
C8 C7 C6 119.2(5) . .
C9 C8 C7 120.6(5) . .
C8 C9 C10 119.9(5) . .
C11 C10 C9 120.7(5) . .
C10 C11 C6 119.1(4) . .
C3 C12 C13 115.3(4) . .
C14 C13 C16 108.4(5) . .
C14 C13 C15 109.3(5) . .
C16 C13 C15 110.6(6) . .
C14 C13 C12 107.4(5) . .
C16 C13 C12 112.2(5) . .
C15 C13 C12 108.9(4) . .
O3 C17 N3 123.1(4) . .
O3 C17 C18 130.8(4) . .
N3 C17 C18 106.2(4) . .
C19 C18 C17 123.2(4) . .
C19 C18 C20 132.8(4) . .
C17 C18 C20 103.9(4) . .
O4 C19 C18 121.5(4) . .
O4 C19 C28 117.1(4) . .
C18 C19 C28 121.3(4) . .
N4 C20 C18 112.7(4) . .
N4 C20 C21 117.5(4) . .
C18 C20 C21 129.5(4) . .
C27 C22 N3 119.4(4) . .
C27 C22 C23 119.4(5) . .
N3 C22 C23 121.2(4) . .
C24 C23 C22 119.2(5) . .
C25 C24 C23 121.3(5) . .
C24 C25 C26 118.9(5) . .
C27 C26 C25 121.5(5) . .
C26 C27 C22 119.7(5) . .
C19 C28 C29 113.0(4) . .
C32 C29 C31 109.3(4) . .
C32 C29 C30 109.1(4) . .
C31 C29 C30 109.5(5) . .
C32 C29 C28 107.7(4) . .
C31 C29 C28 110.5(4) . .
C30 C29 C28 110.7(4) . .
Cl3 C33 Cl2 111.5(4) . .
Cl3 C33 Cl1 110.2(4) . .
Cl2 C33 Cl1 108.3(3) . .

loop_
_geom_bond_atom_site_label_1
_geom_bond_atom_site_label_2
_geom_bond_distance
_geom_bond_site_symmetry_2
Ba O3 2.575(3) .
Ba O4 2.625(3) .
Ba O5 2.726(3) .
Ba O2 2.820(4) .
Ba O1 2.822(3) .
Ba O1 2.881(3) 3_655
Ba O2 2.949(3) 3_655
Ba O6 2.998(4) .
Ba Ba 3.9738(8) 3_655
O1 C1 1.267(5) .
O1 Ba 2.881(3) 3_655
O2 C3 1.268(6) .
O2 Ba 2.949(3) 3_655
O3 C17 1.268(5) .
O4 C19 1.246(6) .
N1 C1 1.377(5) .
N1 N2 1.394(5) .
N1 C6 1.425(6) .
N2 C4 1.314(6) .
N3 C17 1.388(6) .
N3 C22 1.407(6) .
N3 N4 1.408(5) .
N4 C20 1.301(6) .
C1 C2 1.429(6) .
C2 C3 1.427(6) .
C2 C4 1.451(6) .
C3 C12 1.498(7) .
C4 C5 1.489(7) .
C6 C11 1.391(7) .
C6 C7 1.403(7) .
C7 C8 1.380(7) .
C8 C9 1.376(8) .
C9 C10 1.391(8) .
C10 C11 1.380(7) .
C12 C13 1.547(7) .
C13 C14 1.520(7) .
C13 C16 1.521(9) .
C13 C15 1.529(8) .
C17 C18 1.432(6) .
C18 C19 1.413(7) .
C18 C20 1.448(6) .
C19 C28 1.514(6) .
C20 C21 1.508(6) .
C22 C27 1.393(7) .
C22 C23 1.409(7) .
C23 C24 1.381(7) .
C24 C25 1.378(8) .
C25 C26 1.385(8) .
C26 C27 1.372(8) .
C28 C29 1.557(6) .
C29 C32 1.527(7) .
C29 C31 1.529(8) .
C29 C30 1.533(7) .
Cl1 C33 1.765(7) .
Cl2 C33 1.728(7) .
Cl3 C33 1.718(7) .
